data_4113490
loop_
_publ_author_name
'Tsutomu Mizuta'
'Yuki Imamura'
'Katsuhiko Miyoshi'

_publ_contact_author_address
;
Department of Chemistry, Graduate School of Science, 
Hiroshima University, 
1-3-1 Kagamiyama, Higashi-Hiroshima 739-8526, JAPAN
;
_publ_contact_author_email kmiyoshi@mail.sci.hiroshima-u.ac.jp
_publ_contact_author_fax +81-824-24-0729
_publ_contact_author_name ' Katsuhiko, Miyoshi'
_publ_contact_author_phone +81-824-24-7422
_publ_section_title
;
 Ring-Opening Reaction of Phosphorus-Bridged [1]Ferrocenophane via Ring
 Slippage from \h5- to \h1-Cp
;
_journal_name_full 'Journal of the American Chemical Society'
_journal_page_first 2068
_journal_page_last 2069
_journal_paper_doi 10.1021/ja029297m
_journal_volume 125
_journal_year 2003
_chemical_formula_moiety 'C22 H31 Fe O6 P3 S '
_chemical_formula_sum 'C22 H31 Fe O6 P3 S'
_chemical_formula_weight 572.31
_space_group_IT_number 43
_symmetry_cell_setting orthorhombic
_symmetry_Int_Tables_number 43
_symmetry_space_group_name_Hall 'F 2 -2d'
_symmetry_space_group_name_H-M 'F d d 2'
_audit_creation_date 'Fri Jul  5 23:29:27 2002'
_audit_creation_method 'by teXsan'
_cell_angle_alpha 90
_cell_angle_beta 90
_cell_angle_gamma 90
_cell_formula_units_Z 16
_cell_length_a 14.6900(1)
_cell_length_b 60.5050(7)
_cell_length_c 11.7620(1)
_cell_measurement_temperature 200
_cell_measurement_theta_max 27.9
_cell_volume 10454.28(17)
_computing_cell_refinement PROCESS
_computing_data_collection PROCESS
_computing_data_reduction 'teXsan Ver. 1.11'
_computing_publication_material 'teXsan Ver. 1.11'
_computing_structure_refinement 'teXsan Ver. 1.10'
_computing_structure_solution SIR92
_diffrn_detector_area_resol_mean 10.00
_diffrn_measured_fraction_theta_full 0.9945
_diffrn_measured_fraction_theta_max 0.9945
_diffrn_measurement_device_type "'MacScience DIP2030 Imaging Plate"
_diffrn_measurement_method \w
_diffrn_radiation_type 'Mo K\a'
_diffrn_radiation_wavelength 0.7107
_diffrn_reflns_limit_h_max 19
_diffrn_reflns_limit_h_min 0
_diffrn_reflns_limit_k_max 79
_diffrn_reflns_limit_k_min 0
_diffrn_reflns_limit_l_max 15
_diffrn_reflns_limit_l_min 0
_diffrn_reflns_number 3386
_diffrn_reflns_theta_full 27.80
_diffrn_reflns_theta_max 27.80
_exptl_absorpt_coefficient_mu 0.875
_exptl_absorpt_correction_type none
_exptl_crystal_colour pale
_exptl_crystal_density_diffrn 1.454
_exptl_crystal_description plate
_exptl_crystal_size_max 0.400
_exptl_crystal_size_mid 0.250
_exptl_crystal_size_min 0.150
_refine_diff_density_max 0.38
_refine_diff_density_min -0.47
_refine_ls_extinction_coef 0.0020(2)
_refine_ls_extinction_method 'Zachariasen(1967) type 2 gaussian isotropic'
_refine_ls_goodness_of_fit_ref 1.323
_refine_ls_hydrogen_treatment noref
_refine_ls_number_parameters 299
_refine_ls_number_reflns 3259
_refine_ls_R_factor_gt 0.0374
_refine_ls_shift/su_max 0.0539
_refine_ls_structure_factor_coef F
_refine_ls_weighting_details 'w = 1/[\s^2^(Fo) + 0.00240|Fo|^2^]'
_refine_ls_weighting_scheme calc
_refine_ls_wR_factor_ref 0.0666
_reflns_number_gt 3224
_reflns_number_total 3267
_reflns_threshold_expression F^2^>2.0\s(F^2^)
_cod_data_source_file ja029297m-2_s2.cif
_cod_data_source_block A_TEXRAY.INF_file_is_not_p
_cod_original_cell_volume 10454.3(2)
_cod_original_sg_symbol_H-M 'F d d 2 '
_cod_original_formula_sum 'C22 H31 Fe O6 P3 S '
_cod_database_code 4113490

loop_
_symmetry_equiv_pos_as_xyz
x,y,z
-x,-y,z
1/4-x,1/4+y,1/4+z
1/4+x,1/4-y,1/4+z
x,1/2+y,1/2+z
-x,1/2-y,1/2+z
1/4-x,3/4+y,3/4+z
1/4+x,3/4-y,3/4+z
1/2+x,y,1/2+z
1/2-x,-y,1/2+z
3/4-x,1/4+y,3/4+z
3/4+x,1/4-y,3/4+z
1/2+x,1/2+y,z
1/2-x,1/2-y,z
3/4-x,3/4+y,1/4+z
3/4+x,3/4-y,1/4+z

loop_
_atom_site_label
_atom_site_type_symbol
_atom_site_fract_x
_atom_site_fract_y
_atom_site_fract_z
_atom_site_U_iso_or_equiv
_atom_site_adp_type
_atom_site_occupancy
_atom_site_calc_flag
Fe(1) Fe 0.74029(3) 0.050847(6) 0.950(1) 0.0256(1) Uani 1.00 d
S(1) S 0.42399(8) 0.05312(2) 0.898(1) 0.0623(3) Uani 1.00 d
P(1) P 0.53374(5) 0.07125(1) 0.917(1) 0.0346(2) Uani 1.00 d
P(2) P 0.77789(5) 0.02096(1) 0.867(1) 0.0323(2) Uani 1.00 d
P(3) P 0.87120(6) 0.06569(1) 0.940(1) 0.0377(2) Uani 1.00 d
O(1) O 0.7207(2) 0.01183(5) 0.761(1) 0.0498(7) Uani 1.00 d
O(2) O 0.7792(2) 0.00065(4) 0.954(1) 0.0496(7) Uani 1.00 d
O(3) O 0.8760(2) 0.01784(5) 0.809(1) 0.0642(9) Uani 1.00 d
O(4) O 0.9480(2) 0.05796(7) 1.024(1) 0.092(1) Uani 1.00 d
O(5) O 0.9197(2) 0.06589(5) 0.820(1) 0.0503(7) Uani 1.00 d
O(6) O 0.8800(3) 0.09135(6) 0.981(1) 0.0699(9) Uani 1.00 d
C(1) C 0.6135(2) 0.06019(5) 1.018(1) 0.0314(6) Uani 1.00 d
C(2) C 0.6285(2) 0.03718(5) 1.040(1) 0.0377(7) Uani 1.00 d
C(3) C 0.7077(2) 0.03518(5) 1.109(1) 0.0391(7) Uani 1.00 d
C(4) C 0.7414(3) 0.05670(6) 1.131(1) 0.0392(7) Uani 1.00 d
C(5) C 0.6842(2) 0.07231(5) 1.074(1) 0.0348(7) Uani 1.00 d
C(6) C 0.6085(2) 0.07334(5) 0.801(1) 0.0312(6) Uani 1.00 d
C(7) C 0.6946(2) 0.06429(4) 0.811(1) 0.0273(5) Uani 1.00 d
C(8) C 0.7360(3) 0.06747(7) 0.692(1) 0.0434(8) Uani 1.00 d
C(9) C 0.6662(3) 0.07828(8) 0.623(1) 0.0524(9) Uani 1.00 d
C(10) C 0.5906(3) 0.08180(6) 0.685(1) 0.0451(8) Uani 1.00 d
C(11) C 0.5087(2) 0.09890(6) 0.970(1) 0.0419(8) Uani 1.00 d
C(12) C 0.5696(3) 0.11603(6) 0.954(1) 0.055(1) Uani 1.00 d
C(13) C 0.5554(5) 0.13668(7) 1.000(1) 0.073(1) Uani 1.00 d
C(14) C 0.4774(6) 0.1406(1) 1.063(1) 0.092(2) Uani 1.00 d
C(15) C 0.4147(5) 0.1238(1) 1.078(1) 0.090(2) Uani 1.00 d
C(16) C 0.4288(4) 0.10257(8) 1.031(1) 0.069(1) Uani 1.00 d
C(17) C 0.6230(3) 0.01030(8) 0.768(1) 0.066(1) Uani 1.00 d
C(18) C 0.8002(4) -0.02166(6) 0.920(1) 0.066(1) Uani 1.00 d
C(19) C 0.8982(5) 0.0210(1) 0.692(1) 0.090(2) Uani 1.00 d
C(20) C 0.9601(3) 0.0367(1) 1.067(1) 0.078(1) Uani 1.00 d
C(21) C 1.0124(3) 0.0732(1) 0.806(1) 0.076(2) Uani 1.00 d
C(22) C 0.8389(6) 0.10807(7) 0.915(1) 0.094(2) Uani 1.00 d
H(1) H 0.5910 0.0253 1.0127 0.0451 Uiso 1.00 calc
H(2) H 0.7332 0.0218 1.1345 0.0469 Uiso 1.00 calc
H(3) H 0.7935 0.0602 1.1731 0.0470 Uiso 1.00 calc
H(4) H 0.6904 0.0879 1.0734 0.0419 Uiso 1.00 calc
H(5) H 0.7888 0.0765 0.6947 0.0521 Uiso 1.00 calc
H(6) H 0.7518 0.0536 0.6582 0.0521 Uiso 1.00 calc
H(7) H 0.6733 0.0822 0.5431 0.0628 Uiso 1.00 calc
H(8) H 0.5359 0.0885 0.6569 0.0541 Uiso 1.00 calc
H(9) H 0.6230 0.1135 0.9083 0.0663 Uiso 1.00 calc
H(10) H 0.5989 0.1482 0.9869 0.0875 Uiso 1.00 calc
H(11) H 0.4673 0.1549 1.0938 0.1113 Uiso 1.00 calc
H(12) H 0.3614 0.1266 1.1197 0.1080 Uiso 1.00 calc
H(13) H 0.3849 0.0911 1.0384 0.0834 Uiso 1.00 calc
H(14) H 0.6069 0.0007 0.8268 0.0793 Uiso 1.00 calc
H(15) H 0.5997 0.0046 0.6967 0.0793 Uiso 1.00 calc
H(16) H 0.5984 0.0246 0.7796 0.0793 Uiso 1.00 calc
H(17) H 0.8605 -0.0222 0.8884 0.0796 Uiso 1.00 calc
H(18) H 0.7964 -0.0311 0.9827 0.0796 Uiso 1.00 calc
H(19) H 0.7585 -0.0264 0.8620 0.0796 Uiso 1.00 calc
H(20) H 0.9609 0.0180 0.6780 0.1080 Uiso 1.00 calc
H(21) H 0.8627 0.0112 0.6444 0.1080 Uiso 1.00 calc
H(22) H 0.8852 0.0358 0.6684 0.1080 Uiso 1.00 calc
H(23) H 0.9086 0.0327 1.1095 0.0930 Uiso 1.00 calc
H(24) H 1.0131 0.0364 1.1117 0.0930 Uiso 1.00 calc
H(25) H 0.9670 0.0266 1.0041 0.0930 Uiso 1.00 calc
H(26) H 1.0175 0.0881 0.8285 0.0920 Uiso 1.00 calc
H(27) H 1.0515 0.0642 0.8490 0.0920 Uiso 1.00 calc
H(28) H 1.0293 0.0721 0.7266 0.0920 Uiso 1.00 calc
H(29) H 0.8510 0.1220 0.9467 0.1135 Uiso 1.00 calc
H(30) H 0.8629 0.1077 0.8384 0.1135 Uiso 1.00 calc
H(31) H 0.7750 0.1057 0.9108 0.1135 Uiso 1.00 calc

loop_
_atom_site_aniso_label
_atom_site_aniso_U_11
_atom_site_aniso_U_22
_atom_site_aniso_U_33
_atom_site_aniso_U_12
_atom_site_aniso_U_13
_atom_site_aniso_U_23
Fe(1) 0.0290(2) 0.0254(2) 0.0226(2) 0.0003(1) 0.0002(2) 0.0015(1)
S(1) 0.0409(5) 0.0731(7) 0.0730(7) -0.0206(4) -0.0030(5) 0.0048(6)
P(1) 0.0300(3) 0.0380(4) 0.0358(4) 0.0007(3) 0.0014(3) 0.0018(3)
P(2) 0.0353(3) 0.0277(3) 0.0338(4) 0.0023(3) 0.0015(3) -0.0024(3)
P(3) 0.0381(4) 0.0416(4) 0.0332(4) -0.0126(3) -0.0061(3) 0.0035(3)
O(1) 0.064(2) 0.045(1) 0.041(1) 0.006(1) -0.009(1) -0.013(1)
O(2) 0.077(2) 0.030(1) 0.042(1) 0.005(1) -0.005(2) 0.0008(9)
O(3) 0.046(1) 0.061(2) 0.086(2) 0.007(1) 0.023(2) -0.005(2)
O(4) 0.058(2) 0.116(3) 0.101(3) -0.041(2) -0.049(2) 0.064(3)
O(5) 0.037(1) 0.067(2) 0.047(1) -0.015(1) 0.006(1) -0.002(1)
O(6) 0.087(2) 0.054(1) 0.069(2) -0.031(2) 0.011(2) -0.017(1)
C(1) 0.034(1) 0.034(1) 0.026(1) 0.0045(9) 0.0093(9) 0.0016(10)
C(2) 0.042(1) 0.036(1) 0.035(2) -0.001(1) 0.011(1) 0.011(1)
C(3) 0.051(2) 0.039(1) 0.027(1) 0.004(1) 0.007(1) 0.012(1)
C(4) 0.051(2) 0.048(1) 0.019(1) 0.005(1) -0.003(1) 0.002(1)
C(5) 0.048(2) 0.033(1) 0.023(1) 0.004(1) 0.003(1) -0.0040(9)
C(6) 0.031(1) 0.030(1) 0.032(1) 0.0012(9) -0.0026(10) -0.0017(10)
C(7) 0.031(1) 0.027(1) 0.0241(10) -0.0017(9) -0.0033(9) 0.0006(8)
C(8) 0.047(2) 0.054(2) 0.029(1) 0.001(1) 0.006(1) 0.003(1)
C(9) 0.063(2) 0.066(2) 0.028(1) -0.006(2) -0.006(1) 0.015(1)
C(10) 0.050(2) 0.050(2) 0.035(1) 0.004(1) -0.011(1) 0.009(1)
C(11) 0.044(1) 0.044(1) 0.038(2) 0.020(1) 0.002(1) 0.003(1)
C(12) 0.060(2) 0.038(2) 0.068(3) 0.006(1) 0.000(2) -0.005(2)
C(13) 0.108(4) 0.043(2) 0.068(3) 0.018(2) -0.017(3) -0.005(2)
C(14) 0.145(5) 0.064(3) 0.068(4) 0.055(3) 0.018(4) 0.000(3)
C(15) 0.116(5) 0.081(3) 0.074(3) 0.058(3) 0.030(4) 0.000(3)
C(16) 0.072(3) 0.068(2) 0.067(3) 0.039(2) 0.037(2) 0.018(2)
C(17) 0.063(2) 0.059(2) 0.077(3) 0.004(2) -0.034(2) -0.025(2)
C(18) 0.100(4) 0.029(1) 0.070(3) 0.017(2) -0.008(3) 0.001(2)
C(19) 0.099(4) 0.080(3) 0.092(3) -0.011(3) 0.062(4) -0.029(3)
C(20) 0.049(2) 0.103(3) 0.081(4) 0.013(3) -0.020(3) 0.021(3)
C(21) 0.041(2) 0.105(4) 0.084(4) -0.017(2) 0.011(2) 0.009(3)
C(22) 0.131(6) 0.033(2) 0.118(6) -0.011(2) 0.024(4) 0.000(2)

loop_
_atom_type_symbol
_atom_type_description
_atom_type_scat_dispersion_real
_atom_type_scat_dispersion_imag
_atom_type_scat_source
C C 0.003 0.002
;International Tables for Crystallography
(1992, Vol. C, Tables 4.2.6.8 and 6.1.1.1)
;
H H 0.000 0.000
;International Tables for Crystallography
(1992, Vol. C, Table 6.1.1.2)
;
Fe Fe 0.346 0.844
;International Tables for Crystallography
(1992, Vol. C, Tables 4.2.6.8 and 6.1.1.1)
;
O O 0.011 0.006
;International Tables for Crystallography
(1992, Vol. C, Tables 4.2.6.8 and 6.1.1.1)
;
P P 0.102 0.094
;International Tables for Crystallography
(1992, Vol. C, Tables 4.2.6.8 and 6.1.1.1)
;
S S 0.125 0.123
;International Tables for Crystallography
(1992, Vol. C, Tables 4.2.6.8 and 6.1.1.1)
;

loop_
_geom_angle_atom_site_label_1
_geom_angle_atom_site_label_2
_geom_angle_atom_site_label_3
_geom_angle
_geom_angle_publ_flag
P(2) Fe(1) P(3) 95.67(7) yes
P(2) Fe(1) C(1) 129.4(2) yes
P(2) Fe(1) C(2) 95.6(2) yes
P(2) Fe(1) C(3) 95.0(2) yes
P(2) Fe(1) C(4) 126.5(2) yes
P(2) Fe(1) C(5) 159.7(2) yes
P(2) Fe(1) C(7) 93.3(2) yes
P(3) Fe(1) C(1) 134.9(2) yes
P(3) Fe(1) C(2) 153.3(2) yes
P(3) Fe(1) C(3) 116.1(2) yes
P(3) Fe(1) C(4) 89.4(2) yes
P(3) Fe(1) C(5) 97.9(2) yes
P(3) Fe(1) C(7) 95.3(2) yes
C(1) Fe(1) C(2) 39.8(2) yes
C(1) Fe(1) C(3) 65.5(3) yes
C(1) Fe(1) C(4) 64.9(3) yes
C(1) Fe(1) C(5) 39.0(3) yes
C(1) Fe(1) C(7) 84.2(3) yes
C(2) Fe(1) C(3) 38.7(3) yes
C(2) Fe(1) C(4) 64.5(3) yes
C(2) Fe(1) C(5) 65.9(3) yes
C(2) Fe(1) C(7) 108.1(3) yes
C(3) Fe(1) C(4) 38.1(3) yes
C(3) Fe(1) C(5) 65.4(3) yes
C(3) Fe(1) C(7) 146.4(3) yes
C(4) Fe(1) C(5) 39.0(3) yes
C(4) Fe(1) C(7) 139.3(3) yes
C(5) Fe(1) C(7) 100.4(3) yes
S(1) P(1) C(1) 113.7(2) yes
S(1) P(1) C(6) 117.7(2) yes
S(1) P(1) C(11) 113.3(3) yes
C(1) P(1) C(6) 97.9(3) yes
C(1) P(1) C(11) 103.7(3) yes
C(6) P(1) C(11) 108.7(3) yes
Fe(1) P(2) O(1) 120.8(2) yes
Fe(1) P(2) O(2) 111.5(2) yes
Fe(1) P(2) O(3) 122.3(3) yes
O(1) P(2) O(2) 103.6(3) yes
O(1) P(2) O(3) 96.0(4) yes
O(2) P(2) O(3) 99.2(4) yes
Fe(1) P(3) O(4) 119.6(3) yes
Fe(1) P(3) O(5) 117.5(2) yes
Fe(1) P(3) O(6) 117.2(3) yes
O(4) P(3) O(5) 102.7(5) yes
O(4) P(3) O(6) 93.7(5) yes
O(5) P(3) O(6) 102.3(3) yes
P(2) O(1) C(17) 120.2(6) yes
P(2) O(2) C(18) 123.7(6) yes
P(2) O(3) C(19) 125.8(9) yes
P(3) O(4) C(20) 127.0(7) yes
P(3) O(5) C(21) 122.8(7) yes
P(3) O(6) C(22) 119.4(8) yes
Fe(1) C(1) P(1) 114.9(3) yes
Fe(1) C(1) C(2) 70.7(3) yes
Fe(1) C(1) C(5) 71.0(3) yes
P(1) C(1) C(2) 125.0(5) yes
P(1) C(1) C(5) 125.8(5) yes
C(2) C(1) C(5) 108.1(6) yes
Fe(1) C(2) C(1) 69.5(3) yes
Fe(1) C(2) C(3) 71.7(4) yes
C(1) C(2) C(3) 107.6(6) yes
Fe(1) C(3) C(2) 69.6(3) yes
Fe(1) C(3) C(4) 71.0(4) yes
C(2) C(3) C(4) 108.0(6) yes
Fe(1) C(4) C(3) 70.9(4) yes
Fe(1) C(4) C(5) 69.4(3) yes
C(3) C(4) C(5) 109.2(6) yes
Fe(1) C(5) C(1) 70.0(3) yes
Fe(1) C(5) C(4) 71.6(4) yes
C(1) C(5) C(4) 107.1(6) yes
P(1) C(6) C(7) 118.3(5) yes
P(1) C(6) C(10) 129.2(5) yes
C(7) C(6) C(10) 112.2(6) yes
Fe(1) C(7) C(6) 123.9(5) yes
Fe(1) C(7) C(8) 132.8(5) yes
C(6) C(7) C(8) 103.4(5) yes
C(7) C(8) C(9) 106.9(6) yes
C(8) C(9) C(10) 110.0(6) yes
C(6) C(10) C(9) 107.6(6) yes
P(1) C(11) C(12) 120.9(6) yes
P(1) C(11) C(16) 119.7(7) yes
C(12) C(11) C(16) 119.4(8) yes
C(11) C(12) C(13) 121.1(9) yes
C(12) C(13) C(14) 120(1) yes
C(13) C(14) C(15) 118.9(10) yes
C(14) C(15) C(16) 121(1) yes
C(11) C(16) C(15) 118(1) yes

loop_
_geom_bond_atom_site_label_1
_geom_bond_atom_site_label_2
_geom_bond_distance
_geom_bond_publ_flag
Fe(1) P(2) 2.130(2) yes
Fe(1) P(3) 2.129(2) yes
Fe(1) C(1) 2.105(6) yes
Fe(1) C(2) 2.120(6) yes
Fe(1) C(3) 2.148(6) yes
Fe(1) C(4) 2.149(7) yes
Fe(1) C(5) 2.119(6) yes
Fe(1) C(7) 1.954(6) yes
S(1) P(1) 1.966(3) yes
P(1) C(1) 1.800(7) yes
P(1) C(6) 1.757(7) yes
P(1) C(11) 1.825(8) yes
P(2) O(1) 1.609(6) yes
P(2) O(2) 1.604(6) yes
P(2) O(3) 1.599(6) yes
P(3) O(4) 1.587(7) yes
P(3) O(5) 1.593(6) yes
P(3) O(6) 1.633(7) yes
O(1) C(17) 1.44(1) yes
O(2) C(18) 1.440(9) yes
O(3) C(19) 1.45(2) yes
O(4) C(20) 1.39(1) yes
O(5) C(21) 1.454(10) yes
O(6) C(22) 1.43(2) yes
C(1) C(2) 1.438(9) yes
C(1) C(5) 1.411(9) yes
C(2) C(3) 1.41(1) yes
C(3) C(4) 1.40(1) yes
C(4) C(5) 1.425(10) yes
C(6) C(7) 1.372(8) yes
C(6) C(10) 1.480(9) yes
C(7) C(8) 1.534(9) yes
C(8) C(9) 1.46(1) yes
C(9) C(10) 1.34(1) yes
C(11) C(12) 1.37(1) yes
C(11) C(16) 1.39(1) yes
C(12) C(13) 1.37(1) yes
C(13) C(14) 1.40(2) yes
C(14) C(15) 1.35(2) yes
C(15) C(16) 1.41(2) yes

loop_
_geom_contact_atom_site_label_1
_geom_contact_atom_site_label_2
_geom_contact_distance
_geom_contact_site_symmetry_2
O(1) C(3) 3.531(8) 10_654
O(4) C(10) 3.18(1) 9_555

loop_
_geom_torsion_atom_site_label_1
_geom_torsion_atom_site_label_2
_geom_torsion_atom_site_label_3
_geom_torsion_atom_site_label_4
_geom_torsion
_geom_torsion_publ_flag
Fe(1) P(2) O(1) C(17) -48.3(7) yes
Fe(1) P(2) O(2) C(18) 180.0(7) yes
Fe(1) P(2) O(3) C(19) -96.6(9) yes
Fe(1) P(3) O(4) C(20) 31(1) yes
Fe(1) P(3) O(5) C(21) -171.4(7) yes
Fe(1) P(3) O(6) C(22) -67.7(9) yes
Fe(1) C(1) P(1) S(1) 115.7(3) yes
Fe(1) C(1) P(1) C(6) -9.3(4) yes
Fe(1) C(1) P(1) C(11) -120.8(4) yes
Fe(1) C(1) C(2) C(3) 62.0(4) yes
Fe(1) C(1) C(5) C(4) -62.4(5) yes
Fe(1) C(2) C(1) P(1) 107.5(4) yes
Fe(1) C(2) C(1) C(5) -61.5(4) yes
Fe(1) C(2) C(3) C(4) 60.9(5) yes
Fe(1) C(3) C(2) C(1) -60.6(4) yes
Fe(1) C(3) C(4) C(5) 59.0(5) yes
Fe(1) C(4) C(3) C(2) -60.1(5) yes
Fe(1) C(4) C(5) C(1) 61.3(4) yes
Fe(1) C(5) C(1) P(1) -107.6(5) yes
Fe(1) C(5) C(1) C(2) 61.3(4) yes
Fe(1) C(5) C(4) C(3) -59.9(5) yes
Fe(1) C(7) C(6) P(1) -4.0(7) yes
Fe(1) C(7) C(6) C(10) -178.5(5) yes
Fe(1) C(7) C(8) C(9) 178.3(5) yes
S(1) P(1) C(1) C(2) 32.6(6) yes
S(1) P(1) C(1) C(5) -160.4(5) yes
S(1) P(1) C(6) C(7) -113.9(5) yes
S(1) P(1) C(6) C(10) 59.5(7) yes
S(1) P(1) C(11) C(12) -158.6(7) yes
S(1) P(1) C(11) C(16) 24.5(8) yes
P(1) C(1) Fe(1) P(2) -82.5(4) yes
P(1) C(1) Fe(1) P(3) 98.7(4) yes
P(1) C(1) Fe(1) C(2) -120.5(6) yes
P(1) C(1) Fe(1) C(3) -158.0(5) yes
P(1) C(1) Fe(1) C(4) 159.8(5) yes
P(1) C(1) Fe(1) C(5) 121.5(5) yes
P(1) C(1) Fe(1) C(7) 7.1(3) yes
P(1) C(1) C(2) C(3) 169.4(5) yes
P(1) C(1) C(5) C(4) -169.9(5) yes
P(1) C(6) C(7) C(8) 174.8(5) yes
P(1) C(6) C(10) C(9) -173.9(6) yes
P(1) C(11) C(12) C(13) -176.7(8) yes
P(1) C(11) C(16) C(15) 176.9(9) yes
P(2) Fe(1) P(3) O(4) -75.3(5) yes
P(2) Fe(1) P(3) O(5) 50.1(3) yes
P(2) Fe(1) P(3) O(6) 172.6(3) yes
P(2) Fe(1) C(1) C(2) 38.1(5) yes
P(2) Fe(1) C(1) C(5) 156.0(3) yes
P(2) Fe(1) C(2) C(1) -151.4(4) yes
P(2) Fe(1) C(2) C(3) 91.0(4) yes
P(2) Fe(1) C(3) C(2) -92.8(4) yes
P(2) Fe(1) C(3) C(4) 148.8(4) yes
P(2) Fe(1) C(4) C(3) -39.9(5) yes
P(2) Fe(1) C(4) C(5) -160.0(3) yes
P(2) Fe(1) C(5) C(1) -64.6(7) yes
P(2) Fe(1) C(5) C(4) 52.3(8) yes
P(2) Fe(1) C(7) C(6) 127.3(5) yes
P(2) Fe(1) C(7) C(8) -51.2(6) yes
P(3) Fe(1) P(2) O(1) -128.3(3) yes
P(3) Fe(1) P(2) O(2) 109.9(2) yes
P(3) Fe(1) P(2) O(3) -7.0(4) yes
P(3) Fe(1) C(1) C(2) -140.7(3) yes
P(3) Fe(1) C(1) C(5) -22.8(5) yes
P(3) Fe(1) C(2) C(1) 93.9(5) yes
P(3) Fe(1) C(2) C(3) -23.7(7) yes
P(3) Fe(1) C(3) C(2) 168.4(3) yes
P(3) Fe(1) C(3) C(4) 50.0(5) yes
P(3) Fe(1) C(4) C(3) -136.5(4) yes
P(3) Fe(1) C(4) C(5) 103.3(4) yes
P(3) Fe(1) C(5) C(1) 163.9(3) yes
P(3) Fe(1) C(5) C(4) -79.2(4) yes
P(3) Fe(1) C(7) C(6) -136.7(5) yes
P(3) Fe(1) C(7) C(8) 44.8(6) yes
O(1) P(2) Fe(1) C(1) 52.6(4) yes
O(1) P(2) Fe(1) C(2) 75.9(4) yes
O(1) P(2) Fe(1) C(3) 114.8(4) yes
O(1) P(2) Fe(1) C(4) 138.2(4) yes
O(1) P(2) Fe(1) C(5) 99.9(7) yes
O(1) P(2) Fe(1) C(7) -32.7(3) yes
O(1) P(2) O(2) C(18) 48.6(8) yes
O(1) P(2) O(3) C(19) 35.9(9) yes
O(2) P(2) Fe(1) C(1) -69.3(3) yes
O(2) P(2) Fe(1) C(2) -45.9(3) yes
O(2) P(2) Fe(1) C(3) -7.0(3) yes
O(2) P(2) Fe(1) C(4) 16.3(4) yes
O(2) P(2) Fe(1) C(5) -21.9(6) yes
O(2) P(2) Fe(1) C(7) -154.5(3) yes
O(2) P(2) O(1) C(17) 77.3(7) yes
O(2) P(2) O(3) C(19) 140.7(8) yes
O(3) P(2) Fe(1) C(1) 173.9(4) yes
O(3) P(2) Fe(1) C(2) -162.7(4) yes
O(3) P(2) Fe(1) C(3) -123.9(4) yes
O(3) P(2) Fe(1) C(4) -100.5(5) yes
O(3) P(2) Fe(1) C(5) -138.7(7) yes
O(3) P(2) Fe(1) C(7) 88.7(4) yes
O(3) P(2) O(1) C(17) 178.3(7) yes
O(3) P(2) O(2) C(18) -49.9(8) yes
O(4) P(3) Fe(1) C(1) 103.7(6) yes
O(4) P(3) Fe(1) C(2) 39.3(7) yes
O(4) P(3) Fe(1) C(3) 23.1(6) yes
O(4) P(3) Fe(1) C(4) 51.3(6) yes
O(4) P(3) Fe(1) C(5) 89.5(5) yes
O(4) P(3) Fe(1) C(7) -169.2(5) yes
O(4) P(3) O(5) C(21) -38.0(9) yes
O(4) P(3) O(6) C(22) 166.1(10) yes
O(5) P(3) Fe(1) C(1) -130.8(4) yes
O(5) P(3) Fe(1) C(2) 164.8(5) yes
O(5) P(3) Fe(1) C(3) 148.5(3) yes
O(5) P(3) Fe(1) C(4) 176.7(3) yes
O(5) P(3) Fe(1) C(5) -145.1(3) yes
O(5) P(3) Fe(1) C(7) -43.8(3) yes
O(5) P(3) O(4) C(20) -100(1) yes
O(5) P(3) O(6) C(22) 62.3(10) yes
O(6) P(3) Fe(1) C(1) -8.3(4) yes
O(6) P(3) Fe(1) C(2) -72.7(5) yes
O(6) P(3) Fe(1) C(3) -88.9(4) yes
O(6) P(3) Fe(1) C(4) -60.7(4) yes
O(6) P(3) Fe(1) C(5) -22.5(4) yes
O(6) P(3) Fe(1) C(7) 78.7(4) yes
O(6) P(3) O(4) C(20) 156(1) yes
O(6) P(3) O(5) C(21) 58.7(9) yes
C(1) Fe(1) C(2) C(3) -117.6(6) yes
C(1) Fe(1) C(3) C(2) 38.5(4) yes
C(1) Fe(1) C(3) C(4) -79.9(5) yes
C(1) Fe(1) C(4) C(3) 81.8(4) yes
C(1) Fe(1) C(4) C(5) -38.3(4) yes
C(1) Fe(1) C(5) C(4) 116.9(6) yes
C(1) Fe(1) C(7) C(6) -2.0(5) yes
C(1) Fe(1) C(7) C(8) 179.5(7) yes
C(1) P(1) C(6) C(7) 8.2(5) yes
C(1) P(1) C(6) C(10) -178.4(6) yes
C(1) P(1) C(11) C(12) 77.6(7) yes
C(1) P(1) C(11) C(16) -99.3(8) yes
C(1) C(2) Fe(1) C(3) 117.6(6) yes
C(1) C(2) Fe(1) C(4) 80.7(4) yes
C(1) C(2) Fe(1) C(5) 37.5(4) yes
C(1) C(2) Fe(1) C(7) -56.0(4) yes
C(1) C(2) C(3) C(4) 0.4(7) yes
C(1) C(5) Fe(1) C(2) -38.3(4) yes
C(1) C(5) Fe(1) C(3) -80.9(4) yes
C(1) C(5) Fe(1) C(4) -116.9(6) yes
C(1) C(5) Fe(1) C(7) 67.1(4) yes
C(1) C(5) C(4) C(3) 1.3(8) yes
C(2) Fe(1) C(1) C(5) 118.0(5) yes
C(2) Fe(1) C(3) C(4) -118.4(6) yes
C(2) Fe(1) C(4) C(3) 37.5(4) yes
C(2) Fe(1) C(4) C(5) -82.6(5) yes
C(2) Fe(1) C(5) C(4) 78.6(5) yes
C(2) Fe(1) C(7) C(6) 30.2(6) yes
C(2) Fe(1) C(7) C(8) -148.2(6) yes
C(2) C(1) Fe(1) C(3) -37.5(4) yes
C(2) C(1) Fe(1) C(4) -79.6(4) yes
C(2) C(1) Fe(1) C(5) -118.0(5) yes
C(2) C(1) Fe(1) C(7) 127.6(4) yes
C(2) C(1) P(1) C(6) -92.4(5) yes
C(2) C(1) P(1) C(11) 156.0(5) yes
C(2) C(1) C(5) C(4) -1.1(7) yes
C(2) C(3) Fe(1) C(4) 118.4(6) yes
C(2) C(3) Fe(1) C(5) 81.6(4) yes
C(2) C(3) Fe(1) C(7) 11.0(7) yes
C(2) C(3) C(4) C(5) -1.1(8) yes
C(3) Fe(1) C(1) C(5) 80.5(4) yes
C(3) Fe(1) C(4) C(5) -120.1(6) yes
C(3) Fe(1) C(5) C(4) 35.9(4) yes
C(3) Fe(1) C(7) C(6) 23.0(8) yes
C(3) Fe(1) C(7) C(8) -155.5(6) yes
C(3) C(2) Fe(1) C(4) -36.9(4) yes
C(3) C(2) Fe(1) C(5) -80.1(4) yes
C(3) C(2) Fe(1) C(7) -173.6(4) yes
C(3) C(2) C(1) C(5) 0.5(7) yes
C(3) C(4) Fe(1) C(5) 120.1(6) yes
C(3) C(4) Fe(1) C(7) 126.1(5) yes
C(4) Fe(1) C(1) C(5) 38.3(4) yes
C(4) Fe(1) C(7) C(6) -41.5(7) yes
C(4) Fe(1) C(7) C(8) 140.1(7) yes
C(4) C(3) Fe(1) C(5) -36.8(4) yes
C(4) C(3) Fe(1) C(7) -107.4(6) yes
C(4) C(5) Fe(1) C(7) -176.1(4) yes
C(5) Fe(1) C(7) C(6) -37.7(5) yes
C(5) Fe(1) C(7) C(8) 143.9(6) yes
C(5) C(1) Fe(1) C(7) -114.4(4) yes
C(5) C(1) P(1) C(6) 74.6(6) yes
C(5) C(1) P(1) C(11) -36.9(6) yes
C(5) C(4) Fe(1) C(7) 5.9(7) yes
C(6) P(1) C(11) C(12) -25.8(8) yes
C(6) P(1) C(11) C(16) 157.3(7) yes
C(6) C(7) C(8) C(9) -0.4(8) yes
C(6) C(10) C(9) C(8) -0.1(10) yes
C(7) C(6) P(1) C(11) 115.6(5) yes
C(7) C(6) C(10) C(9) -0.1(9) yes
C(7) C(8) C(9) C(10) 0.3(10) yes
C(8) C(7) C(6) C(10) 0.3(7) yes
C(10) C(6) P(1) C(11) -70.9(7) yes
C(11) C(12) C(13) C(14) 0(1) yes
C(11) C(16) C(15) C(14) 0(1) yes
C(12) C(11) C(16) C(15) 0(1) yes
C(12) C(13) C(14) C(15) 0(2) yes
C(13) C(12) C(11) C(16) 0(1) yes
C(13) C(14) C(15) C(16) 0(2) yes
C(13) C(14) C(15) C(16) 0(2) yes
